data_4020508
loop_
_publ_author_name
'William J. Layman, Jr.'
'Thomas D. Greenwood'
'Aaron L. Downey'
'James F. Wolfe'

_publ_section_title
;
 Synthesis of 2H-1,2-Benzothiazine 1,1-Dioxides
 via Heteroannulation Reactions of 2-Iodobenzenesulfonamide
 with Ketone Enolates under S~RN1~ Conditions
;
_journal_name_full 'Journal of Organic Chemistry'
_journal_page_first 9147
_journal_page_last 9155
_journal_paper_doi 10.1021/jo050964e
_journal_volume 70
_journal_year 2005
_chemical_formula_moiety 'C14 H18 N O3 S'
_chemical_formula_sum 'C14 H18 N O3 S'
_chemical_formula_weight 280.35
_space_group_IT_number 14
_symmetry_cell_setting monoclinic
_symmetry_space_group_name_Hall '-P 2ybc'
_symmetry_space_group_name_H-M 'P 1 21/c 1'
_cell_angle_alpha 90.00
_cell_angle_beta 97.524(7)
_cell_angle_gamma 90.00
_cell_formula_units_Z 4
_cell_length_a 9.4064(8)
_cell_length_b 11.4106(8)
_cell_length_c 12.0893(10)
_cell_measurement_temperature 100(2)
_cell_volume 1286.40(18)
_diffrn_ambient_temperature 100(2)
_exptl_crystal_density_diffrn 1.448
_cod_depositor_comments
;
The following automatic conversions were performed:
'_symmetry_cell_setting' value 'Monoclinic' changed to 'monoclinic'
according to '/home/saulius/struct/CIF-dictionaries/cif_core.dic'
dictionary named 'cif_core.dic' version 2.4.1 from 2010-06-29.

Automatic conversion script
Id: cif_fix_enum 1527 2010-12-29 10:47:43Z saulius 
;
_cod_original_sg_symbol_H-M 'P 21/c'
_cod_database_code 4020508

loop_
_symmetry_equiv_pos_as_xyz
'x, y, z'
'-x, y+1/2, -z+1/2'
'-x, -y, -z'
'x, -y-1/2, z-1/2'

loop_
_atom_site_label
_atom_site_type_symbol
_atom_site_fract_x
_atom_site_fract_y
_atom_site_fract_z
_atom_site_U_iso_or_equiv
_atom_site_adp_type
_atom_site_occupancy
_atom_site_symmetry_multiplicity
_atom_site_calc_flag
_atom_site_refinement_flags
_atom_site_disorder_assembly
_atom_site_disorder_group
S1 S 0.54983(3) 0.23237(3) 0.19061(2) 0.01160(9) Uani 1 1 d . . .
O1 O 0.39770(10) 0.21543(9) 0.17781(8) 0.0170(2) Uani 1 1 d . . .
O2 O 0.61957(11) 0.25312(9) 0.30307(8) 0.01671(19) Uani 1 1 d . . .
O3 O 0.86444(10) 0.26830(8) -0.04361(8) 0.01453(19) Uani 1 1 d . . .
H3A H 0.8009 0.2595 -0.0987 0.022 Uiso 1 1 calc R . .
N1 N 0.58164(11) 0.34792(9) 0.11716(9) 0.0127(2) Uani 1 1 d . . .
H1 H 0.5227 0.4079 0.1160 0.015 Uiso 1 1 calc R . .
C1 C 0.63094(13) 0.11428(11) 0.13142(10) 0.0124(2) Uani 1 1 d . . .
C2 C 0.74278(13) 0.13654(11) 0.06931(10) 0.0117(2) Uani 1 1 d . . .
C3 C 0.80525(13) 0.04096(11) 0.02224(11) 0.0148(2) Uani 1 1 d . . .
H3 H 0.8809 0.0535 -0.0213 0.018 Uiso 1 1 calc R . .
C4 C 0.75799(14) -0.07248(11) 0.03837(11) 0.0173(2) Uani 1 1 d . . .
H4 H 0.8026 -0.1367 0.0067 0.021 Uiso 1 1 calc R . .
C5 C 0.64591(15) -0.09274(11) 0.10054(12) 0.0181(3) Uani 1 1 d . . .
H5 H 0.6145 -0.1705 0.1115 0.022 Uiso 1 1 calc R . .
C6 C 0.58029(14) 0.00101(11) 0.14644(11) 0.0159(2) Uani 1 1 d . . .
H6 H 0.5021 -0.0116 0.1875 0.019 Uiso 1 1 calc R . .
C7 C 0.80132(13) 0.25952(10) 0.05639(10) 0.0110(2) Uani 1 1 d . . .
C8 C 0.68839(13) 0.35517(10) 0.06118(10) 0.0115(2) Uani 1 1 d . . .
C9 C 0.70479(13) 0.46873(11) 0.00005(10) 0.0139(2) Uani 1 1 d . . .
H9A H 0.6256 0.4754 -0.0622 0.017 Uiso 1 1 calc R . .
H9B H 0.7960 0.4666 -0.0326 0.017 Uiso 1 1 calc R . .
C10 C 0.70424(14) 0.57773(11) 0.07432(11) 0.0168(2) Uani 1 1 d . . .
H10A H 0.6832 0.6471 0.0258 0.020 Uiso 1 1 calc R . .
H10B H 0.6253 0.5699 0.1206 0.020 Uiso 1 1 calc R . .
C11 C 0.84338(14) 0.60005(12) 0.15135(12) 0.0180(2) Uani 1 1 d . . .
H11A H 0.8277 0.6660 0.2015 0.022 Uiso 1 1 calc R . .
H11B H 0.9177 0.6248 0.1053 0.022 Uiso 1 1 calc R . .
C12 C 0.90115(15) 0.49510(12) 0.22316(11) 0.0183(3) Uani 1 1 d . . .
H12A H 0.8191 0.4545 0.2498 0.022 Uiso 1 1 calc R . .
H12B H 0.9632 0.5251 0.2896 0.022 Uiso 1 1 calc R . .
C13 C 0.98812(14) 0.40377(12) 0.16377(12) 0.0174(2) Uani 1 1 d . . .
H13A H 0.9973 0.4332 0.0880 0.021 Uiso 1 1 calc R . .
H13B H 1.0860 0.3989 0.2052 0.021 Uiso 1 1 calc R . .
C14 C 0.92519(13) 0.27978(11) 0.15302(11) 0.0135(2) Uani 1 1 d . . .
H14A H 0.8896 0.2596 0.2241 0.016 Uiso 1 1 calc R . .
H14B H 1.0037 0.2245 0.1432 0.016 Uiso 1 1 calc R . .

loop_
_atom_site_aniso_label
_atom_site_aniso_U_11
_atom_site_aniso_U_22
_atom_site_aniso_U_33
_atom_site_aniso_U_23
_atom_site_aniso_U_13
_atom_site_aniso_U_12
S1 0.01203(15) 0.01149(15) 0.01160(15) 0.00003(9) 0.00276(10) -0.00043(9)
O1 0.0121(4) 0.0188(4) 0.0208(5) -0.0008(4) 0.0049(3) -0.0022(3)
O2 0.0198(5) 0.0193(4) 0.0108(4) -0.0012(3) 0.0012(3) 0.0013(3)
O3 0.0147(4) 0.0180(4) 0.0117(4) 0.0007(3) 0.0045(3) -0.0014(3)
N1 0.0128(4) 0.0106(4) 0.0147(5) 0.0007(4) 0.0016(4) 0.0003(3)
C1 0.0141(5) 0.0113(5) 0.0121(5) 0.0000(4) 0.0022(4) -0.0003(4)
C2 0.0128(5) 0.0115(5) 0.0106(5) 0.0008(4) 0.0006(4) -0.0002(4)
C3 0.0146(5) 0.0142(5) 0.0156(5) -0.0010(4) 0.0024(4) 0.0012(4)
C4 0.0200(6) 0.0126(5) 0.0192(6) -0.0025(4) 0.0026(5) 0.0016(4)
C5 0.0230(6) 0.0110(5) 0.0205(6) 0.0004(4) 0.0033(5) -0.0012(4)
C6 0.0178(6) 0.0134(5) 0.0171(6) 0.0017(4) 0.0045(4) -0.0022(4)
C7 0.0107(5) 0.0121(5) 0.0105(5) 0.0007(4) 0.0019(4) -0.0004(4)
C8 0.0117(5) 0.0116(5) 0.0103(5) -0.0003(4) -0.0019(4) -0.0014(4)
C9 0.0147(5) 0.0118(5) 0.0146(5) 0.0022(4) 0.0002(4) -0.0012(4)
C10 0.0178(6) 0.0121(5) 0.0200(6) -0.0006(4) 0.0005(5) -0.0016(4)
C11 0.0188(6) 0.0141(5) 0.0204(6) -0.0009(5) -0.0003(5) -0.0032(4)
C12 0.0204(6) 0.0175(6) 0.0161(6) -0.0019(5) -0.0011(5) -0.0033(5)
C13 0.0136(5) 0.0167(6) 0.0205(6) 0.0013(5) -0.0025(4) -0.0034(4)
C14 0.0122(5) 0.0141(5) 0.0134(5) 0.0008(4) -0.0013(4) -0.0002(4)

loop_
_geom_bond_atom_site_label_1
_geom_bond_atom_site_label_2
_geom_bond_distance
_geom_bond_site_symmetry_2
_geom_bond_publ_flag
S1 O1 1.4322(10) . ?
S1 O2 1.4495(10) . ?
S1 N1 1.6389(11) . ?
S1 C1 1.7473(13) . ?
O3 C7 1.4185(15) . ?
N1 C8 1.2850(16) . ?
C1 C2 1.3935(16) . ?
C1 C6 1.3976(17) . ?
C2 C3 1.3950(17) . ?
C2 C7 1.5229(17) . ?
C3 C4 1.3906(18) . ?
C4 C5 1.3918(19) . ?
C5 C6 1.3867(18) . ?
C7 C8 1.5294(17) . ?
C7 C14 1.5554(17) . ?
C8 C9 1.5096(16) . ?
C9 C10 1.5343(18) . ?
C10 C11 1.5251(18) . ?
C11 C12 1.5360(19) . ?
C12 C13 1.557(2) . ?
C13 C14 1.5326(18) . ?
